data_7228685
loop_
_publ_author_name
'Portol\'es-Gil, N\'uria'
'Parra-Aliana, Ricard'
'Alvarez, Angel'
'Domingo, Concepcion'
'Ayllon, Jose Antonio'
'Lopez-Periago, Ana M'

_publ_section_title
;
 Bottom-up approach for the preparation of hybrid nanosheets based on
 coordination polymers made of metal-diethyloxaloacetates complexes linked
 by 4,4&#x2019;-bipyridine.
;
_journal_name_full CrystEngComm
_journal_paper_doi 10.1039/C7CE00909G
_journal_year 2017
_chemical_formula_moiety 'C16 H24 Cu O11'
_chemical_formula_sum 'C16 H24 Cu O11'
_chemical_formula_weight 455.89
_space_group_crystal_system monoclinic
_space_group_IT_number 14
_space_group_name_Hall '-P 2ybc'
_space_group_name_H-M_alt 'P 1 21/c 1'
_symmetry_space_group_name_Hall '-P 2ybc'
_symmetry_space_group_name_H-M 'P 1 21/c 1'
_atom_sites_solution_hydrogens mixed
_atom_sites_solution_primary direct
_atom_sites_solution_secondary direct
_audit_creation_method SHELXL-2016/6
_audit_update_record
;
2017-05-11 deposited with the CCDC.
2017-06-28 downloaded from the CCDC.
;
_cell_angle_alpha 90
_cell_angle_beta 108.6960(10)
_cell_angle_gamma 90
_cell_formula_units_Z 4
_cell_length_a 8.6672(5)
_cell_length_b 24.3174(15)
_cell_length_c 10.4133(6)
_cell_measurement_reflns_used 3375
_cell_measurement_temperature 296(2)
_cell_measurement_theta_max 21.49
_cell_measurement_theta_min 2.23
_cell_volume 2078.9(2)
_computing_cell_refinement 'SAINT 5.0 (Bruker)'
_computing_data_collection 'SMART 5.6 (Bruker)'
_computing_data_reduction 'SAINT 5.0 (Bruker)'
_computing_molecular_graphics 'SHELXTL-NT 6.1 (Bruker)'
_computing_structure_refinement 'SHELXL-2016/6 (Sheldrick, 2016)'
_computing_structure_solution 'SHELXTL-NT 6.1 (Bruker)'
_diffrn_ambient_temperature 296(2)
_diffrn_detector_area_resol_mean 8.13
_diffrn_measured_fraction_theta_full 1.000
_diffrn_measured_fraction_theta_max 0.934
_diffrn_measurement_device_type 'Bruker SMART-APEX diffractometer'
_diffrn_measurement_method '\f and \w scans'
_diffrn_radiation_type MoK\a
_diffrn_radiation_wavelength 0.71073
_diffrn_reflns_av_R_equivalents 0.0333
_diffrn_reflns_av_unetI/netI 0.0358
_diffrn_reflns_Laue_measured_fraction_full 1.000
_diffrn_reflns_Laue_measured_fraction_max 0.934
_diffrn_reflns_limit_h_max 11
_diffrn_reflns_limit_h_min -11
_diffrn_reflns_limit_k_max 32
_diffrn_reflns_limit_k_min -31
_diffrn_reflns_limit_l_max 14
_diffrn_reflns_limit_l_min -13
_diffrn_reflns_number 16544
_diffrn_reflns_point_group_measured_fraction_full 1.000
_diffrn_reflns_point_group_measured_fraction_max 0.934
_diffrn_reflns_theta_full 25.000
_diffrn_reflns_theta_max 28.807
_diffrn_reflns_theta_min 1.675
_diffrn_source 'sealed X-ray tube'
_exptl_absorpt_coefficient_mu 1.104
_exptl_absorpt_correction_T_max 1
_exptl_absorpt_correction_T_min 0.859
_exptl_absorpt_correction_type multi-scan
_exptl_absorpt_process_details 'SADABS, 2.05'
_exptl_crystal_colour green
_exptl_crystal_density_diffrn 1.457
_exptl_crystal_description prism
_exptl_crystal_F_000 948
_exptl_crystal_recrystallization_method 'Re-crystallisation from solvent: EtOH'
_exptl_crystal_size_max 0.580
_exptl_crystal_size_mid 0.170
_exptl_crystal_size_min 0.080
_refine_diff_density_max 0.405
_refine_diff_density_min -0.392
_refine_diff_density_rms 0.058
_refine_ls_extinction_method none
_refine_ls_goodness_of_fit_ref 1.024
_refine_ls_hydrogen_treatment mixed
_refine_ls_matrix_type full
_refine_ls_number_parameters 279
_refine_ls_number_reflns 5068
_refine_ls_number_restraints 5
_refine_ls_restrained_S_all 1.032
_refine_ls_R_factor_all 0.0848
_refine_ls_R_factor_gt 0.0492
_refine_ls_shift/su_max 0.002
_refine_ls_shift/su_mean 0.000
_refine_ls_structure_factor_coef Fsqd
_refine_ls_weighting_details 'w=1/[\s^2^(Fo^2^)+(0.0666P)^2^+0.5879P] where P=(Fo^2^+2Fc^2^)/3'
_refine_ls_weighting_scheme calc
_refine_ls_wR_factor_gt 0.1242
_refine_ls_wR_factor_ref 0.1414
_reflns_Friedel_coverage 0.000
_reflns_number_gt 3284
_reflns_number_total 5068
_reflns_threshold_expression 'I > 2\s(I)'
_cod_data_source_file c7ce00909g2.cif
_cod_data_source_block Cu-deox2-h2o
_cod_database_code 7228685
_shelx_shelxl_version_number 2016/6
_shelx_space_group_comment
;
The symmetry employed for this shelxl refinement is uniquely defined
by the following loop, which should always be used as a source of
symmetry information in preference to the above space-group names.
They are only intended as comments.
;
_shelx_estimated_absorpt_t_min 0.567
_shelx_estimated_absorpt_t_max 0.917

loop_
_space_group_symop_operation_xyz
'x, y, z'
'-x, y+1/2, -z+1/2'
'-x, -y, -z'
'x, -y-1/2, z-1/2'

loop_
_atom_site_label
_atom_site_type_symbol
_atom_site_fract_x
_atom_site_fract_y
_atom_site_fract_z
_atom_site_U_iso_or_equiv
_atom_site_adp_type
_atom_site_occupancy
_atom_site_site_symmetry_order
_atom_site_calc_flag
_atom_site_refinement_flags_posn
_atom_site_refinement_flags_adp
_atom_site_refinement_flags_occupancy
_atom_site_disorder_assembly
_atom_site_disorder_group
Cu1 Cu 0.74796(4) 0.95528(2) 1.01075(4) 0.05508(16) Uani 1 1 d . . . . .
O1 O 1.0138(3) 0.93704(10) 1.1360(2) 0.0634(6) Uani 1 1 d . . . . .
H1A H 1.068911 0.934638 1.085273 0.095 Uiso 1 1 calc R U . . .
H1B H 1.042(5) 0.9594(16) 1.190(4) 0.095 Uiso 1 1 d . U . . .
C11 C 0.7365(4) 1.12539(13) 1.1009(3) 0.0631(8) Uani 1 1 d . . . . .
O11A O 0.7169(4) 1.15670(10) 1.1828(3) 0.0996(9) Uani 1 1 d . . . . .
O11B O 0.7819(3) 1.13951(9) 0.9965(2) 0.0709(6) Uani 1 1 d . . . . .
C12 C 0.7119(3) 1.06342(12) 1.1055(3) 0.0538(7) Uani 1 1 d . . . . .
O12 O 0.7610(2) 1.03442(8) 1.0226(2) 0.0591(5) Uani 1 1 d . . . . .
C13 C 0.6413(4) 1.04543(12) 1.1974(3) 0.0591(8) Uani 1 1 d . . . . .
H13 H 0.610042 1.071208 1.250297 0.071 Uiso 1 1 calc R U . . .
C14 C 0.6136(3) 0.98885(12) 1.2155(3) 0.0544(7) Uani 1 1 d . . . . .
O14A O 0.6494(3) 0.94984(8) 1.1536(2) 0.0611(6) Uani 1 1 d . . . . .
O14B O 0.5432(3) 0.97941(9) 1.3088(2) 0.0626(5) Uani 1 1 d . . . . .
C15 C 0.8164(5) 1.19775(14) 0.9863(4) 0.0864(11) Uani 1 1 d D . . . .
H15A H 0.908970 1.208897 1.062658 0.104 Uiso 0.735(18) 1 calc R U P A 1
H15B H 0.723007 1.219805 0.986049 0.104 Uiso 0.735(18) 1 calc R U P A 1
H15C H 0.932898 1.203728 1.011063 0.104 Uiso 0.265(18) 1 calc R U P A 2
H15D H 0.774891 1.219154 1.046718 0.104 Uiso 0.265(18) 1 calc R U P A 2
C16A C 0.8532(16) 1.2055(3) 0.8556(7) 0.098(3) Uani 0.735(18) 1 d D . P A 1
H16A H 0.876562 1.243511 0.845400 0.146 Uiso 0.735(18) 1 calc R U P A 1
H16B H 0.945735 1.183492 0.857121 0.146 Uiso 0.735(18) 1 calc R U P A 1
H16C H 0.760624 1.194350 0.780863 0.146 Uiso 0.735(18) 1 calc R U P A 1
C16B C 0.733(4) 1.2147(7) 0.8411(10) 0.092(8) Uani 0.265(18) 1 d D . P A 2
H16D H 0.753628 1.253023 0.830626 0.138 Uiso 0.265(18) 1 calc R U P A 2
H16E H 0.775528 1.193320 0.782361 0.138 Uiso 0.265(18) 1 calc R U P A 2
H16F H 0.618236 1.208676 0.817854 0.138 Uiso 0.265(18) 1 calc R U P A 2
C17 C 0.4931(4) 0.92370(14) 1.3229(4) 0.0696(9) Uani 1 1 d . . . . .
H17A H 0.585698 0.899023 1.342662 0.083 Uiso 1 1 calc R U . . .
H17B H 0.411883 0.911721 1.239639 0.083 Uiso 1 1 calc R U . . .
C18 C 0.4240(5) 0.92337(15) 1.4359(4) 0.0822(11) Uani 1 1 d . . . . .
H18A H 0.330545 0.947071 1.414003 0.123 Uiso 1 1 calc R U . . .
H18B H 0.504474 0.936203 1.517119 0.123 Uiso 1 1 calc R U . . .
H18C H 0.392096 0.886607 1.449717 0.123 Uiso 1 1 calc R U . . .
O19 O 0.8017(3) 0.96033(8) 0.8461(2) 0.0590(5) Uani 1 1 d . . . . .
C21 C 0.8898(4) 0.93602(14) 0.6646(3) 0.0564(7) Uani 1 1 d . . . . .
O21A O 0.9268(3) 0.98187(10) 0.6492(2) 0.0769(7) Uani 1 1 d . . . . .
O21B O 0.9049(3) 0.89395(9) 0.5893(2) 0.0726(7) Uani 1 1 d . . . . .
C22 C 0.8235(3) 0.91938(12) 0.7782(3) 0.0518(7) Uani 1 1 d . . . . .
C23 C 0.7955(4) 0.86518(12) 0.7975(3) 0.0638(8) Uani 1 1 d . . . . .
H23 H 0.816363 0.839084 0.739846 0.077 Uiso 1 1 calc R U . . .
C24 C 0.7358(4) 0.84741(12) 0.9021(3) 0.0617(8) Uani 1 1 d . . . . .
O24A O 0.7051(3) 0.87639(9) 0.9874(2) 0.0642(6) Uani 1 1 d . . . . .
O24B O 0.7144(4) 0.79319(9) 0.9044(3) 0.0885(8) Uani 1 1 d . . . . .
C25 C 0.9773(5) 0.90686(14) 0.4840(3) 0.0794(10) Uani 1 1 d D . . . .
H25A H 1.092273 0.914987 0.524683 0.095 Uiso 0.46(5) 1 calc R U P B 3
H25B H 0.924358 0.938780 0.432711 0.095 Uiso 0.46(5) 1 calc R U P B 3
H25C H 1.072522 0.930034 0.519987 0.095 Uiso 0.54(5) 1 calc R U P B 4
H25D H 0.899432 0.925863 0.408976 0.095 Uiso 0.54(5) 1 calc R U P B 4
C26A C 0.955(4) 0.8576(7) 0.392(2) 0.090(5) Uani 0.46(5) 1 d D . P B 3
H26A H 1.001897 0.865193 0.321502 0.135 Uiso 0.46(5) 1 calc R U P B 3
H26B H 1.008314 0.826286 0.443146 0.135 Uiso 0.46(5) 1 calc R U P B 3
H26C H 0.841040 0.849989 0.351525 0.135 Uiso 0.46(5) 1 calc R U P B 3
C26B C 1.024(4) 0.8524(5) 0.438(3) 0.095(5) Uani 0.54(5) 1 d D . P B 4
H26D H 1.072676 0.858425 0.368124 0.142 Uiso 0.54(5) 1 calc R U P B 4
H26E H 1.100839 0.834053 0.513230 0.142 Uiso 0.54(5) 1 calc R U P B 4
H26F H 0.928720 0.829906 0.402842 0.142 Uiso 0.54(5) 1 calc R U P B 4
C27 C 0.6613(7) 0.77303(15) 1.0176(5) 0.1207(18) Uani 1 1 d D . . . .
H27A H 0.585463 0.798682 1.036242 0.145 Uiso 1 1 calc R U . . .
H27B H 0.754103 0.768642 1.099045 0.145 Uiso 1 1 calc R U . . .
C28 C 0.5810(7) 0.71910(18) 0.9728(6) 0.147(2) Uani 1 1 d D . . . .
H28A H 0.497012 0.723460 0.887023 0.220 Uiso 1 1 calc R U . . .
H28B H 0.533912 0.705924 1.038785 0.220 Uiso 1 1 calc R U . . .
H28C H 0.660220 0.693133 0.963602 0.220 Uiso 1 1 calc R U . . .

loop_
_atom_site_aniso_label
_atom_site_aniso_U_11
_atom_site_aniso_U_22
_atom_site_aniso_U_33
_atom_site_aniso_U_23
_atom_site_aniso_U_13
_atom_site_aniso_U_12
Cu1 0.0688(3) 0.0434(2) 0.0656(3) 0.00103(16) 0.0391(2) 0.00050(16)
O1 0.0699(14) 0.0558(13) 0.0709(15) 0.0002(11) 0.0317(12) -0.0022(11)
C11 0.071(2) 0.0486(17) 0.072(2) -0.0013(15) 0.0257(17) 0.0020(15)
O11A 0.161(3) 0.0564(14) 0.107(2) -0.0219(14) 0.078(2) -0.0101(16)
O11B 0.0945(17) 0.0450(12) 0.0854(16) -0.0006(10) 0.0458(14) -0.0045(11)
C12 0.0561(17) 0.0461(15) 0.0605(18) -0.0006(13) 0.0205(14) 0.0036(13)
O12 0.0734(14) 0.0442(11) 0.0733(14) 0.0007(9) 0.0426(12) 0.0029(9)
C13 0.071(2) 0.0519(17) 0.0607(18) -0.0050(14) 0.0301(16) 0.0054(14)
C14 0.0547(17) 0.0596(18) 0.0516(16) -0.0009(14) 0.0208(14) 0.0025(14)
O14A 0.0761(14) 0.0531(12) 0.0675(14) 0.0012(10) 0.0418(12) 0.0032(10)
O14B 0.0802(14) 0.0603(13) 0.0602(13) -0.0018(10) 0.0403(11) -0.0026(11)
C15 0.110(3) 0.0473(19) 0.116(3) 0.0015(19) 0.057(3) -0.0049(19)
C16A 0.128(8) 0.069(4) 0.102(5) 0.014(3) 0.045(5) -0.009(4)
C16B 0.133(19) 0.060(9) 0.089(12) 0.009(8) 0.042(12) -0.012(11)
C17 0.083(2) 0.065(2) 0.074(2) 0.0041(16) 0.0439(19) -0.0009(17)
C18 0.098(3) 0.079(2) 0.088(3) 0.008(2) 0.056(2) 0.002(2)
O19 0.0743(14) 0.0489(12) 0.0653(13) 0.0005(9) 0.0384(11) -0.0004(10)
C21 0.0619(18) 0.0592(18) 0.0527(17) 0.0030(14) 0.0245(14) 0.0025(15)
O21A 0.1091(19) 0.0625(15) 0.0759(15) 0.0062(12) 0.0531(14) -0.0076(13)
O21B 0.1026(18) 0.0654(14) 0.0684(14) -0.0023(11) 0.0532(14) -0.0055(12)
C22 0.0551(16) 0.0522(17) 0.0508(16) 0.0016(13) 0.0207(13) -0.0013(13)
C23 0.092(2) 0.0496(17) 0.0601(18) -0.0058(14) 0.0392(17) -0.0058(16)
C24 0.074(2) 0.0462(16) 0.069(2) -0.0029(15) 0.0295(17) -0.0127(15)
O24A 0.0822(15) 0.0491(12) 0.0771(15) -0.0031(10) 0.0477(12) -0.0096(10)
O24B 0.143(2) 0.0457(13) 0.0976(19) -0.0082(12) 0.0680(17) -0.0196(13)
C25 0.100(3) 0.092(3) 0.063(2) 0.0027(19) 0.049(2) -0.006(2)
C26A 0.124(15) 0.090(8) 0.078(10) 0.010(7) 0.063(9) 0.019(8)
C26B 0.126(15) 0.089(7) 0.094(11) -0.013(7) 0.072(9) 0.000(6)
C27 0.182(5) 0.058(2) 0.167(5) -0.005(3) 0.119(4) -0.034(3)
C28 0.161(5) 0.104(4) 0.179(6) 0.017(4) 0.060(5) -0.020(4)

loop_
_atom_type_symbol
_atom_type_description
_atom_type_scat_dispersion_real
_atom_type_scat_dispersion_imag
_atom_type_scat_source
C C 0.0033 0.0016 'International Tables Vol C Tables 4.2.6.8 and 6.1.1.4'
H H 0.0000 0.0000 'International Tables Vol C Tables 4.2.6.8 and 6.1.1.4'
O O 0.0106 0.0060 'International Tables Vol C Tables 4.2.6.8 and 6.1.1.4'
Cu Cu 0.3201 1.2651 'International Tables Vol C Tables 4.2.6.8 and 6.1.1.4'

loop_
_geom_angle_atom_site_label_1
_geom_angle_atom_site_label_2
_geom_angle_atom_site_label_3
_geom_angle
O19 Cu1 O12 88.12(8)
O19 Cu1 O14A 168.65(9)
O12 Cu1 O14A 92.87(8)
O19 Cu1 O24A 92.45(8)
O12 Cu1 O24A 172.72(9)
O14A Cu1 O24A 85.16(8)
O19 Cu1 O1 91.90(9)
O12 Cu1 O1 97.40(9)
O14A Cu1 O1 99.17(9)
O24A Cu1 O1 89.83(9)
Cu1 O1 H1A 109.5
Cu1 O1 H1B 108(3)
H1A O1 H1B 113.8
O11A C11 O11B 124.9(3)
O11A C11 C12 123.6(3)
O11B C11 C12 111.5(3)
C11 O11B C15 115.9(3)
O12 C12 C13 127.9(3)
O12 C12 C11 116.2(3)
C13 C12 C11 116.0(3)
C12 O12 Cu1 124.33(19)
C12 C13 C14 122.5(3)
C12 C13 H13 118.8
C14 C13 H13 118.8
O14A C14 O14B 120.0(3)
O14A C14 C13 126.2(3)
O14B C14 C13 113.8(3)
C14 O14A Cu1 126.19(19)
C14 O14B C17 117.5(2)
O11B C15 C16A 107.1(3)
O11B C15 C16B 107.2(7)
O11B C15 H15A 110.3
C16A C15 H15A 110.3
O11B C15 H15B 110.3
C16A C15 H15B 110.3
H15A C15 H15B 108.5
O11B C15 H15C 110.3
C16B C15 H15C 110.3
O11B C15 H15D 110.3
C16B C15 H15D 110.3
H15C C15 H15D 108.5
C15 C16A H16A 109.5
C15 C16A H16B 109.5
H16A C16A H16B 109.5
C15 C16A H16C 109.5
H16A C16A H16C 109.5
H16B C16A H16C 109.5
C15 C16B H16D 109.5
C15 C16B H16E 109.5
H16D C16B H16E 109.5
C15 C16B H16F 109.5
H16D C16B H16F 109.5
H16E C16B H16F 109.5
O14B C17 C18 107.3(3)
O14B C17 H17A 110.3
C18 C17 H17A 110.3
O14B C17 H17B 110.3
C18 C17 H17B 110.3
H17A C17 H17B 108.5
C17 C18 H18A 109.5
C17 C18 H18B 109.5
H18A C18 H18B 109.5
C17 C18 H18C 109.5
H18A C18 H18C 109.5
H18B C18 H18C 109.5
C22 O19 Cu1 124.68(18)
O21A C21 O21B 124.5(3)
O21A C21 C22 122.6(3)
O21B C21 C22 112.9(3)
C21 O21B C25 115.3(2)
O19 C22 C23 127.6(3)
O19 C22 C21 112.6(2)
C23 C22 C21 119.9(3)
C22 C23 C24 122.2(3)
C22 C23 H23 118.9
C24 C23 H23 118.9
O24A C24 O24B 119.4(3)
O24A C24 C23 126.8(3)
O24B C24 C23 113.8(3)
C24 O24A Cu1 125.20(19)
C24 O24B C27 115.0(3)
O21B C25 C26B 105.9(9)
O21B C25 C26A 108.1(10)
O21B C25 H25A 110.1
C26A C25 H25A 110.1
O21B C25 H25B 110.1
C26A C25 H25B 110.1
H25A C25 H25B 108.4
O21B C25 H25C 110.6
C26B C25 H25C 110.6
O21B C25 H25D 110.6
C26B C25 H25D 110.6
H25C C25 H25D 108.7
C25 C26A H26A 109.5
C25 C26A H26B 109.5
H26A C26A H26B 109.5
C25 C26A H26C 109.5
H26A C26A H26C 109.5
H26B C26A H26C 109.5
C25 C26B H26D 109.5
C25 C26B H26E 109.5
H26D C26B H26E 109.5
C25 C26B H26F 109.5
H26D C26B H26F 109.5
H26E C26B H26F 109.5
O24B C27 C28 106.0(4)
O24B C27 H27A 110.5
C28 C27 H27A 110.5
O24B C27 H27B 110.5
C28 C27 H27B 110.5
H27A C27 H27B 108.7
C27 C28 H28A 109.5
C27 C28 H28B 109.5
H28A C28 H28B 109.5
C27 C28 H28C 109.5
H28A C28 H28C 109.5
H28B C28 H28C 109.5

loop_
_geom_bond_atom_site_label_1
_geom_bond_atom_site_label_2
_geom_bond_distance
Cu1 O19 1.919(2)
Cu1 O12 1.930(2)
Cu1 O14A 1.9425(19)
Cu1 O24A 1.954(2)
Cu1 O1 2.298(2)
O1 H1A 0.8200
O1 H1B 0.76(4)
C11 O11A 1.195(4)
C11 O11B 1.315(4)
C11 C12 1.525(4)
O11B C15 1.458(4)
C12 O12 1.288(3)
C12 C13 1.363(4)
C13 C14 1.420(4)
C13 H13 0.9300
C14 O14A 1.241(3)
C14 O14B 1.323(3)
O14B C17 1.444(4)
C15 C16A 1.506(3)
C15 C16B 1.509(3)
C15 H15A 0.9700
C15 H15B 0.9700
C15 H15C 0.9700
C15 H15D 0.9700
C16A H16A 0.9600
C16A H16B 0.9600
C16A H16C 0.9600
C16B H16D 0.9600
C16B H16E 0.9600
C16B H16F 0.9600
C17 C18 1.481(4)
C17 H17A 0.9700
C17 H17B 0.9700
C18 H18A 0.9600
C18 H18B 0.9600
C18 H18C 0.9600
O19 C22 1.270(3)
C21 O21A 1.185(4)
C21 O21B 1.321(4)
C21 C22 1.527(4)
O21B C25 1.462(3)
C22 C23 1.366(4)
C23 C24 1.415(4)
C23 H23 0.9300
C24 O24A 1.228(4)
C24 O24B 1.333(3)
O24B C27 1.479(5)
C25 C26B 1.509(3)
C25 C26A 1.509(3)
C25 H25A 0.9700
C25 H25B 0.9700
C25 H25C 0.9700
C25 H25D 0.9700
C26A H26A 0.9600
C26A H26B 0.9600
C26A H26C 0.9600
C26B H26D 0.9600
C26B H26E 0.9600
C26B H26F 0.9600
C27 C28 1.488(3)
C27 H27A 0.9700
C27 H27B 0.9700
C28 H28A 0.9600
C28 H28B 0.9600
C28 H28C 0.9600
